data_4501663
loop_
_publ_author_name
'Balamurugan, D.'
'Ramkumar, V.'
'Muraleedharan, K. M.'

_publ_section_title
;
 trans-\b2,3-Amino Acid-Based Supramolecular Synthons for Probing the
 Interrelationships between Structure, Torsion-Directed Assembly, and
 Isomorphism
;
_journal_issue 6
_journal_name_full 'Crystal Growth &amp; Design'
_journal_page_first 2460
_journal_paper_doi 10.1021/cg100208m
_journal_volume 10
_journal_year 2010
_chemical_absolute_configuration unk
_chemical_formula_moiety 'C26 H32 N2 O5'
_chemical_formula_sum 'C26 H32 N2 O5'
_chemical_formula_weight 452.54
_chemical_name_systematic
;

 ?

;
_space_group_IT_number 4
_symmetry_cell_setting monoclinic
_symmetry_space_group_name_Hall 'P 2yb'
_symmetry_space_group_name_H-M 'P 1 21 1'
_atom_sites_solution_hydrogens geom
_atom_sites_solution_primary direct
_atom_sites_solution_secondary difmap
_audit_creation_method SHELXL-97
_cell_angle_alpha 90.00
_cell_angle_beta 102.0490(10)
_cell_angle_gamma 90.00
_cell_formula_units_Z 2
_cell_length_a 6.3094(2)
_cell_length_b 22.3018(8)
_cell_length_c 9.1251(3)
_cell_measurement_reflns_used 2130
_cell_measurement_temperature 298(2)
_cell_measurement_theta_max 21.57
_cell_measurement_theta_min 2.46
_cell_volume 1255.71(7)
_computing_cell_refinement 'APEXII/SAINT (Bruker, 2004)'
_computing_data_collection 'APEX II,Bruker,2004'
_computing_data_reduction 'SAINT/XPREP (Bruker, 2004)'
_computing_molecular_graphics 'ORTEP3 (Farrugia, 1997) and Mercury (Bruno et al., 2002)'
_computing_publication_material 'SHELXL-97 (Sheldrick, 1997)'
_computing_structure_refinement 'SHELXL-97 (Sheldrick, 1997)'
_computing_structure_solution 'SHELXS-97 (Sheldrick, 1997)'
_diffrn_ambient_temperature 298(2)
_diffrn_measured_fraction_theta_full 0.925
_diffrn_measured_fraction_theta_max 0.925
_diffrn_measurement_device_type 'Bruker Apex II CCD area detector'
_diffrn_measurement_method 'phi and omega scans'
_diffrn_radiation_monochromator graphite
_diffrn_radiation_source 'fine-focus sealed tube'
_diffrn_radiation_type MoK\a
_diffrn_radiation_wavelength 0.71073
_diffrn_reflns_av_R_equivalents 0.0211
_diffrn_reflns_av_sigmaI/netI 0.0380
_diffrn_reflns_limit_h_max 6
_diffrn_reflns_limit_h_min -5
_diffrn_reflns_limit_k_max 26
_diffrn_reflns_limit_k_min -25
_diffrn_reflns_limit_l_max 10
_diffrn_reflns_limit_l_min -10
_diffrn_reflns_number 6783
_diffrn_reflns_theta_full 24.77
_diffrn_reflns_theta_max 24.77
_diffrn_reflns_theta_min 2.28
_exptl_absorpt_coefficient_mu 0.083
_exptl_absorpt_correction_T_max 0.9836
_exptl_absorpt_correction_T_min 0.9716
_exptl_absorpt_correction_type multi-scan
_exptl_absorpt_process_details 'SADABS (Bruker, 1999)'
_exptl_crystal_colour colourless
_exptl_crystal_density_diffrn 1.197
_exptl_crystal_density_method 'not measured'
_exptl_crystal_description Rectangular
_exptl_crystal_F_000 484
_exptl_crystal_size_max 0.35
_exptl_crystal_size_mid 0.22
_exptl_crystal_size_min 0.20
_refine_diff_density_max 0.203
_refine_diff_density_min -0.158
_refine_diff_density_rms 0.027
_refine_ls_abs_structure_details 'Flack H D (1983), Acta Cryst. A39, 876-881'
_refine_ls_abs_structure_Flack 0.3(12)
_refine_ls_extinction_coef 0.021(2)
_refine_ls_extinction_expression Fc^*^=kFc[1+0.001xFc^2^\l^3^/sin(2\q)]^-1/4^
_refine_ls_extinction_method SHELXL
_refine_ls_goodness_of_fit_ref 1.070
_refine_ls_hydrogen_treatment mixed
_refine_ls_matrix_type full
_refine_ls_number_parameters 307
_refine_ls_number_reflns 3805
_refine_ls_number_restraints 1
_refine_ls_restrained_S_all 1.070
_refine_ls_R_factor_all 0.0587
_refine_ls_R_factor_gt 0.0415
_refine_ls_shift/su_max 0.000
_refine_ls_shift/su_mean 0.000
_refine_ls_structure_factor_coef Fsqd
_refine_ls_weighting_details 'calc w=1/[\s^2^(Fo^2^)+(0.0295P)^2^+0.2200P] where P=(Fo^2^+2Fc^2^)/3'
_refine_ls_weighting_scheme calc
_refine_ls_wR_factor_gt 0.0831
_refine_ls_wR_factor_ref 0.0908
_reflns_number_gt 3001
_reflns_number_total 3805
_reflns_threshold_expression >2sigma(I)
_cod_data_source_file cg100208m_si_001.cif
_cod_data_source_block 3
_cod_depositor_comments
;
The following automatic conversions were performed:

'_symmetry_cell_setting' value 'Monoclinic' changed to 'monoclinic'
according to /home/saulius/struct/CIF-dictionaries/cif_core.dic
dictionary named 'cif_core.dic' version 2.4.2 from 2011-04-26.

Automatic conversion script
Id: cif_fix_values 1715 2011-07-08 13:25:40Z adriana 
;
_cod_original_sg_symbol_Hall 'P 2yb '
_cod_original_sg_symbol_H-M P2(1)
_cod_database_code 4501663

loop_
_symmetry_equiv_pos_as_xyz
'x, y, z'
'-x, y+1/2, -z'

loop_
_atom_site_label
_atom_site_type_symbol
_atom_site_fract_x
_atom_site_fract_y
_atom_site_fract_z
_atom_site_U_iso_or_equiv
_atom_site_adp_type
_atom_site_occupancy
_atom_site_symmetry_multiplicity
_atom_site_calc_flag
_atom_site_refinement_flags
C1 C 0.2433(5) 0.96704(13) 0.4212(3) 0.0469(7) Uani 1 1 d .
C2 C -0.1180(4) 0.98108(15) 0.3254(3) 0.0559(8) Uani 1 1 d .
H2A H -0.1931 0.9446 0.2869 0.067 Uiso 1 1 calc R
H2B H -0.2005 1.0152 0.2786 0.067 Uiso 1 1 calc R
C3 C -0.0878(4) 0.98411(13) 0.4938(3) 0.0478(7) Uani 1 1 d .
H3 H -0.1877 0.9562 0.5276 0.057 Uiso 1 1 calc R
C4 C 0.2101(4) 0.93884(12) 0.6822(3) 0.0429(6) Uani 1 1 d .
C5 C 0.4416(4) 0.91731(12) 0.7274(3) 0.0454(7) Uani 1 1 d .
H5 H 0.5324 0.9428 0.6782 0.054 Uiso 1 1 calc R
C6 C 0.5212(4) 0.92338(12) 0.8992(3) 0.0437(7) Uani 1 1 d .
H6 H 0.4173 0.9025 0.9473 0.052 Uiso 1 1 calc R
C7 C 0.7642(5) 0.85289(14) 1.0554(3) 0.0518(7) Uani 1 1 d .
C8 C 1.0185(6) 0.77661(16) 1.1732(5) 0.0863(12) Uani 1 1 d .
C9 C 1.0367(16) 0.7995(3) 1.3263(7) 0.271(6) Uani 1 1 d .
H9A H 0.9003 0.8163 1.3364 0.407 Uiso 1 1 calc R
H9B H 1.1465 0.8300 1.3458 0.407 Uiso 1 1 calc R
H9C H 1.0752 0.7673 1.3965 0.407 Uiso 1 1 calc R
C10 C 0.8653(7) 0.72654(18) 1.1385(6) 0.1126(15) Uani 1 1 d .
H10A H 0.8548 0.7144 1.0364 0.169 Uiso 1 1 calc R
H10B H 0.7254 0.7390 1.1527 0.169 Uiso 1 1 calc R
H10C H 0.9156 0.6935 1.2039 0.169 Uiso 1 1 calc R
C11 C 1.2324(7) 0.7574(3) 1.1404(9) 0.212(4) Uani 1 1 d .
H11A H 1.3344 0.7898 1.1625 0.319 Uiso 1 1 calc R
H11B H 1.2132 0.7468 1.0365 0.319 Uiso 1 1 calc R
H11C H 1.2861 0.7233 1.2013 0.319 Uiso 1 1 calc R
C12 C -0.1134(5) 1.04665(14) 0.5560(3) 0.0644(9) Uani 1 1 d .
H12A H -0.2624 1.0594 0.5211 0.077 Uiso 1 1 calc R
H12B H -0.0869 1.0441 0.6644 0.077 Uiso 1 1 calc R
C13 C 0.0317(5) 1.09351(13) 0.5146(3) 0.0549(8) Uani 1 1 d .
C14 C 0.2403(6) 1.10076(16) 0.5977(4) 0.0758(10) Uani 1 1 d .
H14 H 0.2871 1.0769 0.6818 0.091 Uiso 1 1 calc R
C15 C 0.3789(7) 1.1419(2) 0.5593(7) 0.1120(16) Uani 1 1 d .
H15 H 0.5189 1.1458 0.6161 0.134 Uiso 1 1 calc R
C16 C 0.3107(11) 1.1773(2) 0.4373(9) 0.1229(19) Uani 1 1 d .
H16 H 0.4052 1.2050 0.4097 0.148 Uiso 1 1 calc R
C17 C 0.1047(11) 1.17222(19) 0.3549(5) 0.1124(16) Uani 1 1 d .
H17 H 0.0577 1.1973 0.2731 0.135 Uiso 1 1 calc R
C18 C -0.0336(6) 1.13013(17) 0.3930(4) 0.0785(10) Uani 1 1 d .
H18 H -0.1733 1.1265 0.3355 0.094 Uiso 1 1 calc R
C19 C 0.4523(5) 0.85270(15) 0.6696(4) 0.0695(9) Uani 1 1 d .
H19A H 0.4061 0.8530 0.5613 0.083 Uiso 1 1 calc R
H19B H 0.6020 0.8395 0.6933 0.083 Uiso 1 1 calc R
C20 C 0.3159(8) 0.80754(17) 0.7327(5) 0.1106(15) Uani 1 1 d .
H20A H 0.1665 0.8195 0.7076 0.166 Uiso 1 1 calc R
H20B H 0.3630 0.8058 0.8397 0.166 Uiso 1 1 calc R
H20C H 0.3317 0.7687 0.6907 0.166 Uiso 1 1 calc R
C21 C 0.5311(4) 0.98773(13) 0.9496(2) 0.0443(6) Uani 1 1 d .
C22 C 0.3792(4) 1.01093(15) 1.0219(3) 0.0601(8) Uani 1 1 d .
H22 H 0.2696 0.9861 1.0410 0.072 Uiso 1 1 calc R
C23 C 0.3849(6) 1.06992(19) 1.0667(4) 0.0784(10) Uani 1 1 d .
H23 H 0.2807 1.0846 1.1159 0.094 Uiso 1 1 calc R
C24 C 0.5452(6) 1.10693(17) 1.0383(4) 0.0800(10) Uani 1 1 d .
H24 H 0.5485 1.1470 1.0666 0.096 Uiso 1 1 calc R
C25 C 0.7008(6) 1.08458(16) 0.9680(4) 0.0733(10) Uani 1 1 d .
H25 H 0.8112 1.1093 0.9500 0.088 Uiso 1 1 calc R
C26 C 0.6928(5) 1.02576(14) 0.9246(3) 0.0577(8) Uani 1 1 d .
H26 H 0.7988 1.0110 0.8771 0.069 Uiso 1 1 calc R
H2X H 0.842(6) 0.9018(16) 0.896(4) 0.100(12) Uiso 1 1 d .
N1 N 0.1351(3) 0.96184(10) 0.5388(2) 0.0398(5) Uani 1 1 d .
N2 N 0.7306(4) 0.89311(10) 0.9438(3) 0.0498(6) Uani 1 1 d .
O1 O 0.4310(3) 0.96005(11) 0.42312(19) 0.0660(6) Uani 1 1 d .
O2 O 0.0985(3) 0.98182(10) 0.29728(18) 0.0583(5) Uani 1 1 d .
O3 O 0.0838(3) 0.93593(9) 0.7656(2) 0.0576(5) Uani 1 1 d .
O4 O 0.6388(4) 0.84348(12) 1.1338(3) 0.0935(9) Uani 1 1 d .
O5 O 0.9553(3) 0.82586(10) 1.0670(3) 0.0770(7) Uani 1 1 d .

loop_
_atom_site_aniso_label
_atom_site_aniso_U_11
_atom_site_aniso_U_22
_atom_site_aniso_U_33
_atom_site_aniso_U_23
_atom_site_aniso_U_13
_atom_site_aniso_U_12
C1 0.0335(17) 0.066(2) 0.0397(15) 0.0016(13) 0.0053(12) 0.0016(13)
C2 0.0318(17) 0.079(2) 0.0533(17) 0.0036(16) 0.0005(12) 0.0025(14)
C3 0.0258(15) 0.068(2) 0.0486(15) 0.0088(14) 0.0052(11) 0.0020(13)
C4 0.0350(15) 0.0535(17) 0.0405(15) 0.0018(12) 0.0082(11) -0.0004(12)
C5 0.0332(16) 0.0593(19) 0.0433(15) 0.0073(13) 0.0070(11) 0.0055(12)
C6 0.0313(15) 0.0600(19) 0.0398(15) 0.0117(12) 0.0072(11) 0.0043(12)
C7 0.048(2) 0.0556(18) 0.0471(17) 0.0125(14) -0.0001(14) -0.0012(14)
C8 0.067(3) 0.063(2) 0.112(3) 0.038(2) -0.018(2) -0.0006(18)
C9 0.493(14) 0.126(5) 0.103(5) -0.006(4) -0.149(7) 0.087(7)
C10 0.104(3) 0.069(3) 0.166(4) 0.028(3) 0.030(3) -0.005(2)
C11 0.062(3) 0.176(6) 0.398(11) 0.191(7) 0.046(4) 0.048(3)
C12 0.053(2) 0.088(3) 0.0580(19) 0.0117(17) 0.0231(16) 0.0237(17)
C13 0.053(2) 0.062(2) 0.0509(17) -0.0058(15) 0.0140(15) 0.0147(15)
C14 0.072(3) 0.064(2) 0.085(2) -0.0145(18) 0.0023(19) 0.0073(19)
C15 0.088(3) 0.066(3) 0.179(5) -0.035(3) 0.021(3) -0.006(2)
C16 0.131(5) 0.071(3) 0.192(6) -0.026(4) 0.091(4) -0.020(3)
C17 0.175(5) 0.073(3) 0.098(3) 0.016(2) 0.048(4) 0.004(3)
C18 0.086(3) 0.078(3) 0.070(2) 0.006(2) 0.0119(19) 0.009(2)
C19 0.065(2) 0.071(2) 0.066(2) -0.0112(18) -0.0008(16) 0.0193(17)
C20 0.158(4) 0.061(3) 0.106(3) -0.005(2) 0.011(3) -0.009(3)
C21 0.0385(16) 0.0621(18) 0.0300(13) 0.0087(13) 0.0017(11) 0.0078(13)
C22 0.0465(18) 0.080(2) 0.0529(17) -0.0067(16) 0.0090(14) 0.0067(15)
C23 0.064(2) 0.101(3) 0.068(2) -0.020(2) 0.0095(18) 0.023(2)
C24 0.088(3) 0.062(2) 0.077(2) -0.0074(19) -0.012(2) 0.014(2)
C25 0.078(3) 0.068(3) 0.070(2) 0.0043(18) 0.0072(19) -0.0028(19)
C26 0.060(2) 0.064(2) 0.0499(17) 0.0079(15) 0.0140(15) 0.0016(16)
N1 0.0246(12) 0.0589(14) 0.0363(11) 0.0029(10) 0.0072(8) 0.0010(10)
N2 0.0366(15) 0.0612(16) 0.0523(15) 0.0193(12) 0.0110(11) 0.0106(11)
O1 0.0321(12) 0.1188(17) 0.0495(11) 0.0101(11) 0.0143(8) 0.0090(11)
O2 0.0387(11) 0.0946(16) 0.0400(11) 0.0054(10) 0.0043(8) 0.0069(10)
O3 0.0380(11) 0.0883(15) 0.0497(11) 0.0140(10) 0.0168(9) 0.0014(9)
O4 0.0995(19) 0.109(2) 0.0829(17) 0.0510(15) 0.0448(15) 0.0304(15)
O5 0.0431(14) 0.0720(15) 0.1086(19) 0.0469(13) -0.0009(11) 0.0064(11)

loop_
_atom_type_symbol
_atom_type_description
_atom_type_scat_dispersion_real
_atom_type_scat_dispersion_imag
_atom_type_scat_source
C C 0.0033 0.0016 'International Tables Vol C Tables 4.2.6.8 and 6.1.1.4'
H H 0.0000 0.0000 'International Tables Vol C Tables 4.2.6.8 and 6.1.1.4'
N N 0.0061 0.0033 'International Tables Vol C Tables 4.2.6.8 and 6.1.1.4'
O O 0.0106 0.0060 'International Tables Vol C Tables 4.2.6.8 and 6.1.1.4'

loop_
_geom_angle_atom_site_label_1
_geom_angle_atom_site_label_2
_geom_angle_atom_site_label_3
_geom_angle
O1 C1 O2 123.1(2)
O1 C1 N1 128.6(2)
O2 C1 N1 108.3(2)
O2 C2 C3 104.95(19)
O2 C2 H2A 110.8
C3 C2 H2A 110.8
O2 C2 H2B 110.8
C3 C2 H2B 110.8
H2A C2 H2B 108.8
N1 C3 C2 100.31(18)
N1 C3 C12 112.0(2)
C2 C3 C12 114.7(2)
N1 C3 H3 109.8
C2 C3 H3 109.8
C12 C3 H3 109.8
O3 C4 N1 118.0(2)
O3 C4 C5 122.5(2)
N1 C4 C5 119.50(19)
C4 C5 C19 108.2(2)
C4 C5 C6 109.8(2)
C19 C5 C6 113.6(2)
C4 C5 H5 108.4
C19 C5 H5 108.4
C6 C5 H5 108.4
N2 C6 C21 112.2(2)
N2 C6 C5 108.9(2)
C21 C6 C5 112.1(2)
N2 C6 H6 107.8
C21 C6 H6 107.8
C5 C6 H6 107.8
O4 C7 O5 125.2(3)
O4 C7 N2 123.7(3)
O5 C7 N2 111.1(2)
O5 C8 C10 110.6(3)
O5 C8 C9 109.0(3)
C10 C8 C9 112.7(5)
O5 C8 C11 102.4(3)
C10 C8 C11 108.6(4)
C9 C8 C11 113.1(5)
C8 C9 H9A 109.5
C8 C9 H9B 109.5
H9A C9 H9B 109.5
C8 C9 H9C 109.5
H9A C9 H9C 109.5
H9B C9 H9C 109.5
C8 C10 H10A 109.5
C8 C10 H10B 109.5
H10A C10 H10B 109.5
C8 C10 H10C 109.5
H10A C10 H10C 109.5
H10B C10 H10C 109.5
C8 C11 H11A 109.5
C8 C11 H11B 109.5
H11A C11 H11B 109.5
C8 C11 H11C 109.5
H11A C11 H11C 109.5
H11B C11 H11C 109.5
C13 C12 C3 115.4(2)
C13 C12 H12A 108.4
C3 C12 H12A 108.4
C13 C12 H12B 108.4
C3 C12 H12B 108.4
H12A C12 H12B 107.5
C18 C13 C14 117.7(3)
C18 C13 C12 121.8(3)
C14 C13 C12 120.5(3)
C15 C14 C13 121.7(4)
C15 C14 H14 119.1
C13 C14 H14 119.1
C16 C15 C14 119.4(5)
C16 C15 H15 120.3
C14 C15 H15 120.3
C15 C16 C17 120.4(5)
C15 C16 H16 119.8
C17 C16 H16 119.8
C16 C17 C18 120.0(4)
C16 C17 H17 120.0
C18 C17 H17 120.0
C13 C18 C17 120.8(4)
C13 C18 H18 119.6
C17 C18 H18 119.6
C20 C19 C5 115.0(3)
C20 C19 H19A 108.5
C5 C19 H19A 108.5
C20 C19 H19B 108.5
C5 C19 H19B 108.5
H19A C19 H19B 107.5
C19 C20 H20A 109.5
C19 C20 H20B 109.5
H20A C20 H20B 109.5
C19 C20 H20C 109.5
H20A C20 H20C 109.5
H20B C20 H20C 109.5
C22 C21 C26 117.5(3)
C22 C21 C6 121.2(2)
C26 C21 C6 121.3(2)
C21 C22 C23 121.7(3)
C21 C22 H22 119.1
C23 C22 H22 119.1
C24 C23 C22 119.6(3)
C24 C23 H23 120.2
C22 C23 H23 120.2
C23 C24 C25 119.8(4)
C23 C24 H24 120.1
C25 C24 H24 120.1
C26 C25 C24 119.7(3)
C26 C25 H25 120.1
C24 C25 H25 120.1
C25 C26 C21 121.6(3)
C25 C26 H26 119.2
C21 C26 H26 119.2
C1 N1 C4 129.1(2)
C1 N1 C3 110.6(2)
C4 N1 C3 120.32(18)
C7 N2 C6 120.7(2)
C7 N2 H2X 119(2)
C6 N2 H2X 120(2)
C1 O2 C2 110.61(19)
C7 O5 C8 120.6(2)

loop_
_geom_bond_atom_site_label_1
_geom_bond_atom_site_label_2
_geom_bond_distance
C1 O1 1.191(3)
C1 O2 1.338(3)
C1 N1 1.392(3)
C2 O2 1.441(3)
C2 C3 1.510(3)
C2 H2A 0.9700
C2 H2B 0.9700
C3 N1 1.467(3)
C3 C12 1.527(4)
C3 H3 0.9800
C4 O3 1.213(3)
C4 N1 1.394(3)
C4 C5 1.510(3)
C5 C19 1.541(4)
C5 C6 1.550(3)
C5 H5 0.9800
C6 N2 1.464(3)
C6 C21 1.504(4)
C6 H6 0.9800
C7 O4 1.191(3)
C7 O5 1.332(3)
C7 N2 1.341(3)
C8 O5 1.464(4)
C8 C10 1.468(5)
C8 C9 1.469(7)
C8 C11 1.504(6)
C9 H9A 0.9600
C9 H9B 0.9600
C9 H9C 0.9600
C10 H10A 0.9600
C10 H10B 0.9600
C10 H10C 0.9600
C11 H11A 0.9600
C11 H11B 0.9600
C11 H11C 0.9600
C12 C13 1.489(4)
C12 H12A 0.9700
C12 H12B 0.9700
C13 C18 1.370(4)
C13 C14 1.385(4)
C14 C15 1.363(6)
C14 H14 0.9300
C15 C16 1.359(7)
C15 H15 0.9300
C16 C17 1.364(7)
C16 H16 0.9300
C17 C18 1.375(6)
C17 H17 0.9300
C18 H18 0.9300
C19 C20 1.514(5)
C19 H19A 0.9700
C19 H19B 0.9700
C20 H20A 0.9600
C20 H20B 0.9600
C20 H20C 0.9600
C21 C22 1.373(3)
C21 C26 1.382(4)
C22 C23 1.376(5)
C22 H22 0.9300
C23 C24 1.371(5)
C23 H23 0.9300
C24 C25 1.374(5)
C24 H24 0.9300
C25 C26 1.368(4)
C25 H25 0.9300
C26 H26 0.9300
N2 H2X 0.92(4)

loop_
_geom_hbond_atom_site_label_D
_geom_hbond_atom_site_label_H
_geom_hbond_atom_site_label_A
_geom_hbond_distance_DH
_geom_hbond_distance_HA
_geom_hbond_distance_DA
_geom_hbond_angle_DHA
_geom_hbond_site_symmetry_A
N2 H2X O3 0.92(4) 2.25(4) 3.168(3) 171(3) 1_655

loop_
_geom_torsion_atom_site_label_1
_geom_torsion_atom_site_label_2
_geom_torsion_atom_site_label_3
_geom_torsion_atom_site_label_4
_geom_torsion
O2 C2 C3 N1 -22.0(3)
O2 C2 C3 C12 98.2(3)
O3 C4 C5 C19 95.6(3)
N1 C4 C5 C19 -83.0(3)
O3 C4 C5 C6 -28.9(4)
N1 C4 C5 C6 152.5(2)
C4 C5 C6 N2 170.5(2)
C19 C5 C6 N2 49.1(3)
C4 C5 C6 C21 -64.8(3)
C19 C5 C6 C21 173.9(2)
N1 C3 C12 C13 57.0(3)
C2 C3 C12 C13 -56.5(3)
C3 C12 C13 C18 94.1(3)
C3 C12 C13 C14 -84.9(3)
C18 C13 C14 C15 -1.3(5)
C12 C13 C14 C15 177.8(3)
C13 C14 C15 C16 0.6(6)
C14 C15 C16 C17 0.9(7)
C15 C16 C17 C18 -1.7(7)
C14 C13 C18 C17 0.5(5)
C12 C13 C18 C17 -178.6(3)
C16 C17 C18 C13 1.0(6)
C4 C5 C19 C20 -61.5(3)
C6 C5 C19 C20 60.8(3)
N2 C6 C21 C22 -131.5(2)
C5 C6 C21 C22 105.5(3)
N2 C6 C21 C26 48.7(3)
C5 C6 C21 C26 -74.2(3)
C26 C21 C22 C23 0.7(4)
C6 C21 C22 C23 -179.1(3)
C21 C22 C23 C24 0.3(5)
C22 C23 C24 C25 -1.2(5)
C23 C24 C25 C26 1.0(5)
C24 C25 C26 C21 0.0(5)
C22 C21 C26 C25 -0.8(4)
C6 C21 C26 C25 178.9(3)
O1 C1 N1 C4 -10.5(5)
O2 C1 N1 C4 169.4(2)
O1 C1 N1 C3 170.4(3)
O2 C1 N1 C3 -9.8(3)
O3 C4 N1 C1 -176.5(3)
C5 C4 N1 C1 2.2(4)
O3 C4 N1 C3 2.6(4)
C5 C4 N1 C3 -178.8(2)
C2 C3 N1 C1 19.8(3)
C12 C3 N1 C1 -102.3(2)
C2 C3 N1 C4 -159.4(2)
C12 C3 N1 C4 78.4(3)
O4 C7 N2 C6 -7.6(5)
O5 C7 N2 C6 173.0(3)
C21 C6 N2 C7 106.3(3)
C5 C6 N2 C7 -129.0(3)
O1 C1 O2 C2 174.0(3)
N1 C1 O2 C2 -5.8(3)
C3 C2 O2 C1 18.3(3)
O4 C7 O5 C8 5.7(5)
N2 C7 O5 C8 -174.9(3)
C10 C8 O5 C7 60.6(5)
C9 C8 O5 C7 -63.9(5)
C11 C8 O5 C7 176.0(4)
